data_1514363
loop_
_publ_author_name
'Du, Feng-Yu'
'Zhang, Peng'
'Li, Xiao-Ming'
'Li, Chun-Shun'
'Cui, Chuan-Ming'
'Wang, Bin-Gui'

_publ_section_title
;
 Cyclohexadepsipeptides of the Isaridin Class from the Marine-Derived
 Fungus Beauveria felina EN-135.
;
_journal_issue 5
_journal_name_full 'Journal of natural products'
_journal_page_first 1164
_journal_paper_doi 10.1021/np4011037
_journal_volume 77
_journal_year 2014
_chemical_formula_sum 'C37 H55 N6 O8'
_chemical_formula_weight 711.87
_chemical_name_systematic
; 
 ? 
;
_space_group_IT_number 4
_symmetry_cell_setting monoclinic
_symmetry_space_group_name_Hall 'P 2yb'
_symmetry_space_group_name_H-M 'P 1 21 1'
_atom_sites_solution_hydrogens geom
_atom_sites_solution_primary direct
_atom_sites_solution_secondary difmap
_audit_creation_method SHELXL-97
_cell_angle_alpha 90.00
_cell_angle_beta 109.791(2)
_cell_angle_gamma 90.00
_cell_formula_units_Z 2
_cell_length_a 9.6584(4)
_cell_length_b 19.8105(8)
_cell_length_c 11.0401(6)
_cell_measurement_reflns_used 2550
_cell_measurement_temperature 293(2)
_cell_measurement_theta_max 71.4410
_cell_measurement_theta_min 7.4650
_cell_volume 1987.62(16)
_computing_cell_refinement 'Bruker FRAMBO'
_computing_data_collection 'Bruker FRAMBO'
_computing_data_reduction 'Bruker SAINT'
_computing_molecular_graphics 'Bruker SHELXTL'
_computing_publication_material 'Bruker SHELXTL'
_computing_structure_refinement 'SHELXL-97 (Sheldrick, 1997)'
_computing_structure_solution 'SHELXS-97 (Sheldrick, 1990)'
_diffrn_ambient_temperature 293(2)
_diffrn_measured_fraction_theta_full 0.999
_diffrn_measured_fraction_theta_max 0.999
_diffrn_measurement_device_type 'CCD area detector'
_diffrn_measurement_method 'phi and omega scans'
_diffrn_radiation_monochromator graphite
_diffrn_radiation_source 'fine-focus sealed tube'
_diffrn_radiation_type CuK\a
_diffrn_radiation_wavelength 1.54178
_diffrn_reflns_av_R_equivalents 0.0174
_diffrn_reflns_av_sigmaI/netI 0.0312
_diffrn_reflns_limit_h_max 11
_diffrn_reflns_limit_h_min -10
_diffrn_reflns_limit_k_max 23
_diffrn_reflns_limit_k_min -20
_diffrn_reflns_limit_l_max 9
_diffrn_reflns_limit_l_min -13
_diffrn_reflns_number 6408
_diffrn_reflns_theta_full 66.04
_diffrn_reflns_theta_max 66.04
_diffrn_reflns_theta_min 4.26
_exptl_absorpt_coefficient_mu 0.687
_exptl_absorpt_correction_T_max 0.7949
_exptl_absorpt_correction_T_min 0.7565
_exptl_absorpt_correction_type multi-scan
_exptl_absorpt_process_details sadabs
_exptl_crystal_density_diffrn 1.189
_exptl_crystal_density_method 'not measured'
_exptl_crystal_F_000 766
_exptl_crystal_size_max 0.43
_exptl_crystal_size_mid 0.40
_exptl_crystal_size_min 0.35
_refine_diff_density_max 0.308
_refine_diff_density_min -0.186
_refine_diff_density_rms 0.044
_refine_ls_abs_structure_details 'Flack H D (1983), Acta Cryst. A39, 876-881'
_refine_ls_abs_structure_Flack 0.2(2)
_refine_ls_extinction_method none
_refine_ls_goodness_of_fit_ref 0.995
_refine_ls_hydrogen_treatment mixed
_refine_ls_matrix_type full
_refine_ls_number_parameters 526
_refine_ls_number_reflns 4813
_refine_ls_number_restraints 1
_refine_ls_restrained_S_all 0.995
_refine_ls_R_factor_all 0.0543
_refine_ls_R_factor_gt 0.0479
_refine_ls_shift/su_max 0.001
_refine_ls_shift/su_mean 0.000
_refine_ls_structure_factor_coef Fsqd
_refine_ls_weighting_details 'calc w=1/[\s^2^(Fo^2^)+(0.0965P)^2^+0.0000P] where P=(Fo^2^+2Fc^2^)/3'
_refine_ls_weighting_scheme calc
_refine_ls_wR_factor_gt 0.1263
_refine_ls_wR_factor_ref 0.1321
_reflns_number_gt 4169
_reflns_number_total 4813
_reflns_threshold_expression >2sigma(I)
_cod_data_source_file np4011037_si_003.cif
_cod_data_source_block 131108c
_cod_depositor_comments
;
The following automatic conversions were performed:

'_symmetry_cell_setting' value 'Monoclinic' changed to 'monoclinic'
according to
/usr/data/users/saulius/crontab/automatic-downloads/rss-feeds/ACS/lib/dictionaries/cif_core.dic
dictionary named 'cif_core.dic' version 2.4.2 from 2011-04-26.

Automatic conversion script
Id: cif_fix_values 2281 2013-09-26 08:29:07Z andrius 

 Adding full bibliography for 1514363--1514365.cif.
;
_cod_original_sg_symbol_H-M P2(1)
_cod_database_code 1514363

loop_
_symmetry_equiv_pos_as_xyz
'x, y, z'
'-x, y+1/2, -z'

loop_
_atom_site_label
_atom_site_type_symbol
_atom_site_fract_x
_atom_site_fract_y
_atom_site_fract_z
_atom_site_U_iso_or_equiv
_atom_site_adp_type
_atom_site_occupancy
_atom_site_symmetry_multiplicity
_atom_site_calc_flag
_atom_site_refinement_flags
_atom_site_disorder_assembly
_atom_site_disorder_group
N1 N 0.4655(3) 0.69221(14) 0.9003(2) 0.0515(6) Uani 1 1 d . . .
N2 N -0.0482(10) 0.7701(5) 0.6221(12) 0.066(2) Uani 0.554(15) 1 d P A 1
H2 H 0.0207 0.7649 0.5899 0.080 Uiso 0.554(15) 1 calc PR A 1
N2' N -0.0808(10) 0.7860(6) 0.5594(14) 0.064(3) Uani 0.446(15) 1 d P A 2
H2' H -0.0387 0.7790 0.5033 0.077 Uiso 0.446(15) 1 calc PR A 2
N3 N -0.0281(2) 0.66544(15) 0.4667(2) 0.0525(6) Uani 1 1 d . . .
H3 H 0.0652 0.6688 0.5056 0.063 Uiso 1 1 calc R . .
N4 N 0.1504(2) 0.61669(11) 0.3270(2) 0.0402(5) Uani 1 1 d . . .
N5 N 0.4534(2) 0.69835(12) 0.56785(19) 0.0397(5) Uani 1 1 d . . .
H5 H 0.5446 0.7083 0.5843 0.048 Uiso 1 1 calc R . .
N6 N 0.1474(8) 0.9882(3) -0.0228(5) 0.146(2) Uani 1 1 d . . .
O1 O 0.3495(4) 0.75255(17) 1.0080(3) 0.0959(10) Uani 1 1 d . . .
O2 O 0.2850(2) 0.84887(14) 0.8240(3) 0.0719(7) Uani 1 1 d . A .
O3 O 0.2239(3) 0.83237(18) 0.6118(3) 0.0822(8) Uani 1 1 d . A .
O4 O -0.2385(2) 0.7304(2) 0.6564(3) 0.0932(11) Uani 1 1 d . A .
O5 O -0.2097(2) 0.66257(17) 0.2753(2) 0.0751(7) Uani 1 1 d . . .
O6 O 0.3738(2) 0.57779(12) 0.4444(2) 0.0551(5) Uani 1 1 d . . .
O7 O 0.27509(18) 0.67137(13) 0.64803(17) 0.0533(5) Uani 1 1 d . . .
O8 O 0.6899(4) 0.98107(14) 0.3972(3) 0.0846(9) Uani 1 1 d . . .
H8 H 0.6599 1.0061 0.4421 0.127 Uiso 1 1 calc R . .
C1 C 0.4043(3) 0.68347(14) 0.6641(2) 0.0397(5) Uani 1 1 d . . .
C2 C 0.5245(3) 0.68067(16) 0.7965(2) 0.0453(6) Uani 1 1 d . . .
H2A H 0.6023 0.7134 0.8014 0.054 Uiso 1 1 calc R . .
C3 C 0.5885(4) 0.6093(2) 0.8243(3) 0.0668(9) Uani 1 1 d . . .
H3A H 0.5824 0.5863 0.7450 0.080 Uiso 1 1 calc R . .
H3B H 0.6907 0.6107 0.8799 0.080 Uiso 1 1 calc R . .
C4 C 0.4972(5) 0.5747(2) 0.8889(4) 0.0829(11) Uani 1 1 d . . .
H4A H 0.5511 0.5379 0.9422 0.099 Uiso 1 1 calc R . .
H4B H 0.4081 0.5568 0.8262 0.099 Uiso 1 1 calc R . .
C5 C 0.4609(5) 0.6294(2) 0.9712(3) 0.0741(10) Uani 1 1 d . . .
H5A H 0.3642 0.6224 0.9774 0.089 Uiso 1 1 calc R . .
H5B H 0.5334 0.6304 1.0571 0.089 Uiso 1 1 calc R . .
C6 C 0.4072(3) 0.74850(19) 0.9255(3) 0.0570(8) Uani 1 1 d . . .
C7 C 0.4219(3) 0.81230(18) 0.8519(3) 0.0560(7) Uani 1 1 d . A .
C8 C 0.5472(4) 0.8550(2) 0.9359(4) 0.0706(9) Uani 1 1 d . . .
H8A H 0.6257 0.8257 0.9870 0.085 Uiso 1 1 calc R B 1
H8B H 0.5132 0.8812 0.9945 0.085 Uiso 1 1 calc R B 1
C9 C 0.6092(17) 0.9038(8) 0.8566(16) 0.086(4) Uani 0.599(15) 1 d P C 1
H9 H 0.6262 0.8774 0.7879 0.104 Uiso 0.599(15) 1 calc PR C 1
C10 C 0.5025(11) 0.9610(5) 0.7927(8) 0.103(4) Uani 0.599(15) 1 d P C 1
H10A H 0.4759 0.9850 0.8571 0.155 Uiso 0.599(15) 1 calc PR C 1
H10B H 0.4156 0.9423 0.7305 0.155 Uiso 0.599(15) 1 calc PR C 1
H10C H 0.5490 0.9913 0.7506 0.155 Uiso 0.599(15) 1 calc PR C 1
C11 C 0.7575(18) 0.9305(11) 0.9429(19) 0.158(7) Uani 0.599(15) 1 d P C 1
H11A H 0.7600 0.9787 0.9342 0.237 Uiso 0.599(15) 1 calc PR C 1
H11B H 0.8345 0.9105 0.9182 0.237 Uiso 0.599(15) 1 calc PR C 1
H11C H 0.7715 0.9193 1.0309 0.237 Uiso 0.599(15) 1 calc PR C 1
C12 C 0.1945(4) 0.85091(19) 0.7011(5) 0.0706(10) Uani 1 1 d . . .
C13 C 0.0489(9) 0.8838(5) 0.6698(11) 0.064(2) Uani 0.554(15) 1 d P A 1
H13A H 0.0116 0.8973 0.5800 0.077 Uiso 0.554(15) 1 calc PR A 1
H13B H 0.0551 0.9234 0.7232 0.077 Uiso 0.554(15) 1 calc PR A 1
C14 C -0.0491(8) 0.8303(5) 0.6973(10) 0.073(3) Uani 0.554(15) 1 d P A 1
H14A H -0.0137 0.8194 0.7883 0.087 Uiso 0.554(15) 1 calc PR A 1
H14B H -0.1488 0.8474 0.6751 0.087 Uiso 0.554(15) 1 calc PR A 1
C9' C 0.583(3) 0.9222(12) 0.888(2) 0.077(5) Uani 0.401(15) 1 d P C 2
H9' H 0.4940 0.9500 0.8548 0.093 Uiso 0.401(15) 1 calc PR C 2
C10' C 0.640(2) 0.9027(10) 0.7765(19) 0.131(7) Uani 0.401(15) 1 d P C 2
H10D H 0.5614 0.9067 0.6955 0.196 Uiso 0.401(15) 1 calc PR C 2
H10E H 0.6752 0.8570 0.7880 0.196 Uiso 0.401(15) 1 calc PR C 2
H10F H 0.7188 0.9324 0.7772 0.196 Uiso 0.401(15) 1 calc PR C 2
C11' C 0.704(2) 0.9609(12) 0.988(3) 0.119(6) Uani 0.401(15) 1 d P C 2
H11D H 0.7964 0.9518 0.9762 0.179 Uiso 0.401(15) 1 calc PR C 2
H11E H 0.7087 0.9470 1.0721 0.179 Uiso 0.401(15) 1 calc PR C 2
H11F H 0.6834 1.0084 0.9776 0.179 Uiso 0.401(15) 1 calc PR C 2
C13' C 0.0408(10) 0.8660(6) 0.7303(15) 0.061(3) Uani 0.446(15) 1 d P A 2
H13C H 0.0308 0.8353 0.7952 0.073 Uiso 0.446(15) 1 calc PR A 2
H13D H 0.0397 0.9120 0.7603 0.073 Uiso 0.446(15) 1 calc PR A 2
C14' C -0.0819(9) 0.8553(5) 0.6037(12) 0.072(4) Uani 0.446(15) 1 d P A 2
H14C H -0.1757 0.8647 0.6142 0.086 Uiso 0.446(15) 1 calc PR A 2
H14D H -0.0700 0.8862 0.5398 0.086 Uiso 0.446(15) 1 calc PR A 2
C15 C -0.1470(3) 0.7252(2) 0.6030(4) 0.0735(11) Uani 1 1 d . . .
C16 C -0.1247(3) 0.6604(2) 0.5434(3) 0.0619(9) Uani 1 1 d . A .
H16 H -0.2210 0.6445 0.4871 0.074 Uiso 1 1 calc R . .
C17 C -0.0639(5) 0.6084(3) 0.6535(4) 0.0863(13) Uani 1 1 d . . .
H17A H 0.0346 0.6222 0.7059 0.104 Uiso 1 1 calc R A .
H17B H -0.1247 0.6098 0.7076 0.104 Uiso 1 1 calc R . .
C18 C -0.0577(7) 0.5388(4) 0.6122(7) 0.116(2) Uani 1 1 d . A .
H18 H 0.0057 0.5383 0.5593 0.140 Uiso 1 1 calc R . .
C19 C -0.2037(10) 0.5134(5) 0.5311(12) 0.189(4) Uani 1 1 d . . .
H19A H -0.2456 0.5437 0.4602 0.283 Uiso 1 1 calc R A .
H19B H -0.2672 0.5106 0.5816 0.283 Uiso 1 1 calc R . .
H19C H -0.1930 0.4694 0.4988 0.283 Uiso 1 1 calc R . .
C20 C 0.0152(12) 0.4932(6) 0.7296(11) 0.195(5) Uani 1 1 d . . .
H20A H 0.0070 0.4469 0.7027 0.293 Uiso 1 1 calc R A .
H20B H -0.0331 0.4994 0.7919 0.293 Uiso 1 1 calc R . .
H20C H 0.1172 0.5050 0.7675 0.293 Uiso 1 1 calc R . .
C21 C -0.0797(3) 0.66493(16) 0.3381(3) 0.0480(6) Uani 1 1 d . . .
C22 C 0.0397(3) 0.66941(15) 0.2731(2) 0.0436(6) Uani 1 1 d . . .
H22 H 0.0888 0.7132 0.2956 0.052 Uiso 1 1 calc R . .
C23 C -0.0290(3) 0.6660(2) 0.1245(3) 0.0601(8) Uani 1 1 d . . .
H23 H -0.1011 0.6292 0.1022 0.072 Uiso 1 1 calc R . .
C24 C -0.1094(5) 0.7315(3) 0.0751(4) 0.0960(15) Uani 1 1 d . . .
H24A H -0.1488 0.7304 -0.0172 0.144 Uiso 1 1 calc R . .
H24B H -0.0421 0.7686 0.1024 0.144 Uiso 1 1 calc R . .
H24C H -0.1881 0.7369 0.1089 0.144 Uiso 1 1 calc R . .
C25 C 0.0859(5) 0.6517(3) 0.0608(3) 0.0859(13) Uani 1 1 d . . .
H25A H 0.1432 0.6130 0.1006 0.129 Uiso 1 1 calc R . .
H25B H 0.1494 0.6901 0.0710 0.129 Uiso 1 1 calc R . .
H25C H 0.0374 0.6430 -0.0292 0.129 Uiso 1 1 calc R . .
C26 C 0.2915(3) 0.62635(14) 0.4023(2) 0.0385(5) Uani 1 1 d . . .
C27 C 0.3536(3) 0.69786(14) 0.4356(2) 0.0373(5) Uani 1 1 d . . .
H27 H 0.2726 0.7293 0.4271 0.045 Uiso 1 1 calc R . .
C28 C 0.4340(3) 0.71909(15) 0.3442(3) 0.0450(6) Uani 1 1 d . . .
H28A H 0.5120 0.6868 0.3518 0.054 Uiso 1 1 calc R . .
H28B H 0.3654 0.7165 0.2567 0.054 Uiso 1 1 calc R . .
C29 C 0.5004(3) 0.78909(15) 0.3655(3) 0.0453(6) Uani 1 1 d . . .
C30 C 0.4640(3) 0.83910(17) 0.4372(3) 0.0534(7) Uani 1 1 d . . .
H30 H 0.3972 0.8294 0.4788 0.064 Uiso 1 1 calc R . .
C31 C 0.5245(4) 0.90330(17) 0.4487(3) 0.0596(8) Uani 1 1 d . . .
H31 H 0.4974 0.9358 0.4973 0.072 Uiso 1 1 calc R . .
C32 C 0.6244(4) 0.91940(18) 0.3887(3) 0.0628(8) Uani 1 1 d . . .
C33 C 0.6628(5) 0.8699(2) 0.3164(4) 0.0718(10) Uani 1 1 d . . .
H33 H 0.7303 0.8797 0.2756 0.086 Uiso 1 1 calc R . .
C34 C 0.6011(4) 0.80664(17) 0.3053(3) 0.0589(8) Uani 1 1 d . . .
H34 H 0.6274 0.7744 0.2558 0.071 Uiso 1 1 calc R . .
C35 C 0.0967(4) 0.54702(17) 0.3038(3) 0.0565(7) Uani 1 1 d . . .
H35A H 0.1133 0.5247 0.3846 0.085 Uiso 1 1 calc R . .
H35B H 0.1483 0.5235 0.2560 0.085 Uiso 1 1 calc R . .
H35C H -0.0068 0.5472 0.2555 0.085 Uiso 1 1 calc R . .
C36 C 0.2371(8) 0.8860(3) 0.1234(6) 0.117(2) Uani 1 1 d . . .
H36A H 0.1734 0.8777 0.1722 0.176 Uiso 1 1 calc R . .
H36B H 0.3346 0.8957 0.1810 0.176 Uiso 1 1 calc R . .
H36C H 0.2396 0.8468 0.0730 0.176 Uiso 1 1 calc R . .
C37 C 0.1833(6) 0.9423(3) 0.0400(5) 0.0888(12) Uani 1 1 d . . .

loop_
_atom_site_aniso_label
_atom_site_aniso_U_11
_atom_site_aniso_U_22
_atom_site_aniso_U_33
_atom_site_aniso_U_23
_atom_site_aniso_U_13
_atom_site_aniso_U_12
N1 0.0521(12) 0.0645(17) 0.0400(11) 0.0041(11) 0.0184(10) -0.0019(12)
N2 0.041(4) 0.082(5) 0.086(6) -0.024(5) 0.034(4) -0.013(3)
N2' 0.042(4) 0.073(6) 0.069(6) -0.018(5) 0.007(4) -0.003(3)
N3 0.0288(9) 0.0769(17) 0.0518(13) -0.0069(12) 0.0136(9) -0.0050(11)
N4 0.0412(10) 0.0364(12) 0.0426(11) -0.0032(9) 0.0136(9) -0.0019(9)
N5 0.0261(9) 0.0499(13) 0.0423(10) -0.0008(9) 0.0105(8) -0.0045(9)
N6 0.189(6) 0.104(4) 0.111(4) 0.022(3) 0.004(4) 0.041(4)
O1 0.137(3) 0.082(2) 0.108(2) -0.0163(17) 0.092(2) -0.0160(19)
O2 0.0524(12) 0.0747(17) 0.0867(16) -0.0232(13) 0.0212(12) 0.0087(11)
O3 0.0621(14) 0.098(2) 0.0772(16) 0.0073(16) 0.0108(13) 0.0023(14)
O4 0.0427(11) 0.149(3) 0.0979(19) -0.045(2) 0.0366(12) -0.0146(15)
O5 0.0339(9) 0.115(2) 0.0683(13) -0.0180(14) 0.0066(9) -0.0002(12)
O6 0.0454(10) 0.0437(11) 0.0733(13) 0.0065(10) 0.0165(9) 0.0081(9)
O7 0.0319(8) 0.0814(15) 0.0465(10) 0.0047(10) 0.0129(7) -0.0070(9)
O8 0.112(2) 0.0540(16) 0.106(2) -0.0212(14) 0.0599(18) -0.0336(15)
C1 0.0335(11) 0.0437(15) 0.0424(12) 0.0022(10) 0.0134(10) 0.0026(11)
C2 0.0375(12) 0.0580(18) 0.0411(13) 0.0016(11) 0.0142(10) 0.0032(12)
C3 0.0600(17) 0.077(2) 0.0581(18) 0.0088(16) 0.0127(14) 0.0210(17)
C4 0.100(3) 0.068(2) 0.087(3) 0.018(2) 0.039(2) 0.009(2)
C5 0.095(3) 0.069(2) 0.0633(19) 0.0118(17) 0.0334(19) -0.009(2)
C6 0.0559(16) 0.068(2) 0.0521(16) -0.0081(15) 0.0251(13) -0.0096(15)
C7 0.0461(14) 0.061(2) 0.0647(17) -0.0022(14) 0.0236(14) 0.0019(14)
C8 0.0585(18) 0.072(2) 0.077(2) 0.0054(18) 0.0162(16) -0.0058(17)
C9 0.083(7) 0.080(10) 0.100(10) 0.008(7) 0.036(6) -0.014(6)
C10 0.122(7) 0.079(6) 0.095(6) 0.019(4) 0.018(5) -0.031(5)
C11 0.126(11) 0.155(16) 0.160(15) 0.020(11) 0.007(9) -0.069(11)
C12 0.0450(16) 0.0489(19) 0.106(3) -0.0141(19) 0.0101(18) 0.0050(14)
C13 0.055(4) 0.058(5) 0.077(6) -0.010(4) 0.019(4) 0.005(3)
C14 0.050(4) 0.085(6) 0.091(7) -0.025(5) 0.035(4) -0.004(4)
C9' 0.072(9) 0.069(11) 0.091(12) -0.009(7) 0.027(7) -0.011(7)
C10' 0.169(16) 0.127(14) 0.112(12) -0.012(10) 0.068(12) -0.055(13)
C11' 0.111(13) 0.100(13) 0.148(15) -0.030(10) 0.045(11) -0.037(10)
C13' 0.041(4) 0.069(6) 0.075(7) -0.012(5) 0.022(5) 0.007(4)
C14' 0.044(4) 0.078(6) 0.085(8) -0.010(5) 0.011(4) 0.004(4)
C15 0.0321(13) 0.104(3) 0.086(2) -0.033(2) 0.0222(15) -0.0142(16)
C16 0.0361(13) 0.087(2) 0.0677(18) -0.0176(17) 0.0237(13) -0.0118(15)
C17 0.070(2) 0.126(4) 0.076(2) 0.004(2) 0.042(2) -0.010(2)
C18 0.121(4) 0.126(5) 0.135(5) 0.036(4) 0.086(4) 0.027(4)
C19 0.163(8) 0.116(7) 0.267(12) -0.064(7) 0.048(8) -0.019(6)
C20 0.193(9) 0.207(10) 0.225(10) 0.118(9) 0.121(8) 0.042(8)
C21 0.0341(12) 0.0480(15) 0.0587(16) -0.0089(13) 0.0115(11) -0.0026(11)
C22 0.0366(11) 0.0447(15) 0.0450(13) -0.0022(11) 0.0079(10) -0.0011(11)
C23 0.0476(14) 0.078(2) 0.0455(15) 0.0037(15) 0.0037(12) -0.0066(16)
C24 0.082(3) 0.103(4) 0.080(3) 0.031(2) -0.002(2) 0.009(3)
C25 0.079(2) 0.136(4) 0.0422(16) 0.004(2) 0.0196(15) -0.002(2)
C26 0.0359(11) 0.0424(15) 0.0404(12) 0.0019(11) 0.0174(10) 0.0035(11)
C27 0.0331(11) 0.0414(14) 0.0374(12) 0.0021(10) 0.0119(9) 0.0019(10)
C28 0.0533(14) 0.0417(15) 0.0449(14) -0.0021(11) 0.0231(12) -0.0033(12)
C29 0.0500(14) 0.0457(15) 0.0440(13) 0.0011(11) 0.0208(12) -0.0055(12)
C30 0.0589(16) 0.0509(17) 0.0598(16) -0.0066(13) 0.0325(14) -0.0062(14)
C31 0.0723(19) 0.0481(18) 0.0657(18) -0.0107(14) 0.0328(16) -0.0052(15)
C32 0.076(2) 0.0500(19) 0.069(2) -0.0061(15) 0.0328(17) -0.0153(16)
C33 0.084(2) 0.067(2) 0.084(2) -0.0138(18) 0.053(2) -0.0256(19)
C34 0.0701(18) 0.0529(19) 0.0690(18) -0.0130(15) 0.0435(16) -0.0137(15)
C35 0.0559(16) 0.0451(17) 0.0659(18) -0.0122(13) 0.0171(14) -0.0101(14)
C36 0.157(5) 0.110(4) 0.092(3) 0.016(3) 0.052(3) 0.049(4)
C37 0.096(3) 0.081(3) 0.083(3) -0.004(2) 0.021(2) 0.011(3)

loop_
_atom_type_symbol
_atom_type_description
_atom_type_scat_dispersion_real
_atom_type_scat_dispersion_imag
_atom_type_scat_source
C C 0.0181 0.0091 'International Tables Vol C Tables 4.2.6.8 and 6.1.1.4'
H H 0.0000 0.0000 'International Tables Vol C Tables 4.2.6.8 and 6.1.1.4'
N N 0.0311 0.0180 'International Tables Vol C Tables 4.2.6.8 and 6.1.1.4'
O O 0.0492 0.0322 'International Tables Vol C Tables 4.2.6.8 and 6.1.1.4'

loop_
_geom_angle_atom_site_label_1
_geom_angle_atom_site_label_2
_geom_angle_atom_site_label_3
_geom_angle
C6 N1 C2 127.2(3)
C6 N1 C5 120.5(3)
C2 N1 C5 111.9(3)
C15 N2 C14 121.3(6)
C15 N2 H2 119.3
C14 N2 H2 119.3
C14' N2' C15 126.1(9)
C14' N2' H2' 116.9
C15 N2' H2' 116.9
C21 N3 C16 122.3(2)
C21 N3 H3 118.8
C16 N3 H3 118.8
C26 N4 C35 117.8(2)
C26 N4 C22 126.4(2)
C35 N4 C22 115.6(2)
C1 N5 C27 120.33(19)
C1 N5 H5 119.8
C27 N5 H5 119.8
C12 O2 C7 117.7(3)
C32 O8 H8 109.5
O7 C1 N5 123.2(2)
O7 C1 C2 122.6(2)
N5 C1 C2 114.2(2)
N1 C2 C1 111.9(2)
N1 C2 C3 103.0(2)
C1 C2 C3 110.4(3)
N1 C2 H2A 110.4
C1 C2 H2A 110.4
C3 C2 H2A 110.4
C4 C3 C2 105.0(3)
C4 C3 H3A 110.7
C2 C3 H3A 110.7
C4 C3 H3B 110.7
C2 C3 H3B 110.7
H3A C3 H3B 108.8
C3 C4 C5 104.6(4)
C3 C4 H4A 110.8
C5 C4 H4A 110.8
C3 C4 H4B 110.8
C5 C4 H4B 110.8
H4A C4 H4B 108.9
N1 C5 C4 103.2(3)
N1 C5 H5A 111.1
C4 C5 H5A 111.1
N1 C5 H5B 111.1
C4 C5 H5B 111.1
H5A C5 H5B 109.1
O1 C6 N1 123.2(3)
O1 C6 C7 119.2(3)
N1 C6 C7 117.5(2)
O2 C7 C8 109.5(3)
O2 C7 C6 106.4(3)
C8 C7 C6 109.6(3)
C7 C8 C9' 120.4(9)
C7 C8 C9 112.6(7)
C9' C8 C9 23.0(6)
C7 C8 H8A 109.1
C9' C8 H8A 120.4
C9 C8 H8A 109.1
C7 C8 H8B 109.1
C9' C8 H8B 86.2
C9 C8 H8B 109.1
H8A C8 H8B 107.8
C11 C9 C10 112.0(14)
C11 C9 C8 108.9(13)
C10 C9 C8 113.0(10)
C11 C9 H9 107.6
C10 C9 H9 107.6
C8 C9 H9 107.6
O3 C12 O2 125.4(3)
O3 C12 C13 115.0(6)
O2 C12 C13 119.4(6)
O3 C12 C13' 135.3(6)
O2 C12 C13' 97.4(6)
C13 C12 C13' 28.3(4)
C12 C13 C14 104.7(8)
C12 C13 H13A 110.8
C14 C13 H13A 110.8
C12 C13 H13B 110.8
C14 C13 H13B 110.8
H13A C13 H13B 108.9
N2 C14 C13 109.4(6)
N2 C14 H14A 109.8
C13 C14 H14A 109.8
N2 C14 H14B 109.8
C13 C14 H14B 109.8
H14A C14 H14B 108.2
C8 C9' C11' 114(2)
C8 C9' C10' 104.0(13)
C11' C9' C10' 107.9(18)
C8 C9' H9' 110.4
C11' C9' H9' 110.4
C10' C9' H9' 110.4
C9' C10' H10D 109.5
C9' C10' H10E 109.5
H10D C10' H10E 109.5
C9' C10' H10F 109.5
H10D C10' H10F 109.5
H10E C10' H10F 109.5
C9' C11' H11D 109.5
C9' C11' H11E 109.5
H11D C11' H11E 109.5
C9' C11' H11F 109.5
H11D C11' H11F 109.5
H11E C11' H11F 109.5
C14' C13' C12 105.7(9)
C14' C13' H13C 110.6
C12 C13' H13C 110.6
C14' C13' H13D 110.6
C12 C13' H13D 110.6
H13C C13' H13D 108.7
N2' C14' C13' 110.5(8)
N2' C14' H14C 109.5
C13' C14' H14C 109.5
N2' C14' H14D 109.5
C13' C14' H14D 109.5
H14C C14' H14D 108.1
O4 C15 N2 119.1(5)
O4 C15 C16 121.5(4)
N2 C15 C16 117.6(4)
O4 C15 N2' 122.5(6)
N2 C15 N2' 28.6(4)
C16 C15 N2' 113.8(5)
N3 C16 C15 114.5(3)
N3 C16 C17 110.7(3)
C15 C16 C17 107.4(3)
N3 C16 H16 108.0
C15 C16 H16 108.0
C17 C16 H16 108.0
C18 C17 C16 115.4(4)
C18 C17 H17A 108.4
C16 C17 H17A 108.4
C18 C17 H17B 108.4
C16 C17 H17B 108.4
H17A C17 H17B 107.5
C17 C18 C19 112.3(6)
C17 C18 C20 110.3(8)
C19 C18 C20 112.4(8)
C17 C18 H18 107.2
C19 C18 H18 107.2
C20 C18 H18 107.2
C18 C19 H19A 109.5
C18 C19 H19B 109.5
H19A C19 H19B 109.5
C18 C19 H19C 109.5
H19A C19 H19C 109.5
H19B C19 H19C 109.5
C18 C20 H20A 109.5
C18 C20 H20B 109.5
H20A C20 H20B 109.5
C18 C20 H20C 109.5
H20A C20 H20C 109.5
H20B C20 H20C 109.5
O5 C21 N3 123.3(3)
O5 C21 C22 121.7(3)
N3 C21 C22 115.0(2)
N4 C22 C23 113.0(2)
N4 C22 C21 108.9(2)
C23 C22 C21 111.6(2)
N4 C22 H22 107.7
C23 C22 H22 107.7
C21 C22 H22 107.7
C24 C23 C25 110.9(4)
C24 C23 C22 109.1(3)
C25 C23 C22 112.2(2)
C24 C23 H23 108.2
C25 C23 H23 108.2
C22 C23 H23 108.2
C23 C24 H24A 109.5
C23 C24 H24B 109.5
H24A C24 H24B 109.5
C23 C24 H24C 109.5
H24A C24 H24C 109.5
H24B C24 H24C 109.5
C23 C25 H25A 109.5
C23 C25 H25B 109.5
H25A C25 H25B 109.5
C23 C25 H25C 109.5
H25A C25 H25C 109.5
H25B C25 H25C 109.5
O6 C26 N4 120.6(3)
O6 C26 C27 118.6(2)
N4 C26 C27 120.7(2)
N5 C27 C28 110.5(2)
N5 C27 C26 108.7(2)
C28 C27 C26 110.0(2)
N5 C27 H27 109.2
C28 C27 H27 109.2
C26 C27 H27 109.2
C29 C28 C27 115.7(2)
C29 C28 H28A 108.4
C27 C28 H28A 108.4
C29 C28 H28B 108.4
C27 C28 H28B 108.4
H28A C28 H28B 107.4
C30 C29 C34 116.6(3)
C30 C29 C28 124.6(2)
C34 C29 C28 118.8(3)
C29 C30 C31 121.8(3)
C29 C30 H30 119.1
C31 C30 H30 119.1
C32 C31 C30 120.6(3)
C32 C31 H31 119.7
C30 C31 H31 119.7
O8 C32 C31 123.8(3)
O8 C32 C33 117.6(3)
C31 C32 C33 118.6(3)
C34 C33 C32 120.1(3)
C34 C33 H33 119.9
C32 C33 H33 119.9
C33 C34 C29 122.4(3)
C33 C34 H34 118.8
C29 C34 H34 118.8
N4 C35 H35A 109.5
N4 C35 H35B 109.5
H35A C35 H35B 109.5
N4 C35 H35C 109.5
H35A C35 H35C 109.5
H35B C35 H35C 109.5
C37 C36 H36A 109.5
C37 C36 H36B 109.5
H36A C36 H36B 109.5
C37 C36 H36C 109.5
H36A C36 H36C 109.5
H36B C36 H36C 109.5
N6 C37 C36 176.6(7)

loop_
_geom_bond_atom_site_label_1
_geom_bond_atom_site_label_2
_geom_bond_distance
N1 C6 1.320(4)
N1 C2 1.460(3)
N1 C5 1.478(4)
N2 C15 1.270(9)
N2 C14 1.456(11)
N2 H2 0.8600
N2' C14' 1.459(14)
N2' C15 1.517(15)
N2' H2' 0.8600
N3 C21 1.336(4)
N3 C16 1.460(4)
N3 H3 0.8600
N4 C26 1.348(3)
N4 C35 1.466(4)
N4 C22 1.469(4)
N5 C1 1.335(3)
N5 C27 1.452(3)
N5 H5 0.8600
N6 C37 1.123(7)
O1 C6 1.221(4)
O2 C12 1.343(5)
O2 C7 1.447(4)
O3 C12 1.173(5)
O4 C15 1.221(4)
O5 C21 1.212(3)
O6 C26 1.234(3)
O7 C1 1.223(3)
O8 C32 1.364(4)
O8 H8 0.8200
C1 C2 1.529(3)
C2 C3 1.533(5)
C2 H2A 0.9800
C3 C4 1.477(6)
C3 H3A 0.9700
C3 H3B 0.9700
C4 C5 1.530(6)
C4 H4A 0.9700
C4 H4B 0.9700
C5 H5A 0.9700
C5 H5B 0.9700
C6 C7 1.535(5)
C7 C8 1.511(5)
C8 C9' 1.52(3)
C8 C9 1.553(17)
C8 H8A 0.9700
C8 H8B 0.9700
C9 C11 1.52(2)
C9 C10 1.533(19)
C9 H9 0.9800
C10 H10A 0.9600
C10 H10B 0.9600
C10 H10C 0.9600
C11 H11A 0.9600
C11 H11B 0.9600
C11 H11C 0.9600
C12 C13 1.481(9)
C12 C13' 1.650(10)
C13 C14 1.519(16)
C13 H13A 0.9700
C13 H13B 0.9700
C14 H14A 0.9700
C14 H14B 0.9700
C9' C11' 1.52(3)
C9' C10' 1.56(2)
C9' H9' 0.9800
C10' H10D 0.9600
C10' H10E 0.9600
C10' H10F 0.9600
C11' H11D 0.9600
C11' H11E 0.9600
C11' H11F 0.9600
C13' C14' 1.510(18)
C13' H13C 0.9700
C13' H13D 0.9700
C14' H14C 0.9700
C14' H14D 0.9700
C15 C16 1.490(6)
C16 C17 1.549(6)
C16 H16 0.9800
C17 C18 1.460(9)
C17 H17A 0.9700
C17 H17B 0.9700
C18 C19 1.479(11)
C18 C20 1.540(10)
C18 H18 0.9800
C19 H19A 0.9600
C19 H19B 0.9600
C19 H19C 0.9600
C20 H20A 0.9600
C20 H20B 0.9600
C20 H20C 0.9600
C21 C22 1.554(4)
C22 C23 1.548(4)
C22 H22 0.9800
C23 C24 1.515(6)
C23 C25 1.529(5)
C23 H23 0.9800
C24 H24A 0.9600
C24 H24B 0.9600
C24 H24C 0.9600
C25 H25A 0.9600
C25 H25B 0.9600
C25 H25C 0.9600
C26 C27 1.534(4)
C27 C28 1.526(3)
C27 H27 0.9800
C28 C29 1.513(4)
C28 H28A 0.9700
C28 H28B 0.9700
C29 C30 1.386(4)
C29 C34 1.395(4)
C30 C31 1.387(5)
C30 H30 0.9300
C31 C32 1.381(5)
C31 H31 0.9300
C32 C33 1.391(5)
C33 C34 1.376(5)
C33 H33 0.9300
C34 H34 0.9300
C35 H35A 0.9600
C35 H35B 0.9600
C35 H35C 0.9600
C36 C37 1.428(8)
C36 H36A 0.9600
C36 H36B 0.9600
C36 H36C 0.9600

loop_
_geom_torsion_atom_site_label_1
_geom_torsion_atom_site_label_2
_geom_torsion_atom_site_label_3
_geom_torsion_atom_site_label_4
_geom_torsion
C27 N5 C1 O7 -2.8(4)
C27 N5 C1 C2 175.4(2)
C6 N1 C2 C1 -66.5(4)
C5 N1 C2 C1 106.8(3)
C6 N1 C2 C3 174.9(3)
C5 N1 C2 C3 -11.9(3)
O7 C1 C2 N1 -25.4(4)
N5 C1 C2 N1 156.4(2)
O7 C1 C2 C3 88.8(3)
N5 C1 C2 C3 -89.5(3)
N1 C2 C3 C4 29.4(3)
C1 C2 C3 C4 -90.3(3)
C2 C3 C4 C5 -35.8(4)
C6 N1 C5 C4 164.3(3)
C2 N1 C5 C4 -9.4(4)
C3 C4 C5 N1 27.8(4)
C2 N1 C6 O1 173.9(3)
C5 N1 C6 O1 1.2(5)
C2 N1 C6 C7 -9.8(4)
C5 N1 C6 C7 177.5(3)
C12 O2 C7 C8 132.2(3)
C12 O2 C7 C6 -109.4(4)
O1 C6 C7 O2 -41.4(4)
N1 C6 C7 O2 142.1(3)
O1 C6 C7 C8 77.0(4)
N1 C6 C7 C8 -99.5(3)
O2 C7 C8 C9' -61.8(9)
C6 C7 C8 C9' -178.2(8)
O2 C7 C8 C9 -86.0(7)
C6 C7 C8 C9 157.6(7)
C7 C8 C9 C11 -165.0(12)
C9' C8 C9 C11 80(4)
C7 C8 C9 C10 69.9(11)
C9' C8 C9 C10 -45(3)
C7 O2 C12 O3 -9.4(6)
C7 O2 C12 C13 175.9(6)
C7 O2 C12 C13' 156.9(5)
O3 C12 C13 C14 102.4(9)
O2 C12 C13 C14 -82.4(7)
C13' C12 C13 C14 -39.7(12)
C15 N2 C14 C13 -162.4(12)
C12 C13 C14 N2 -56.7(10)
C7 C8 C9' C11' 175.6(11)
C9 C8 C9' C11' -109(4)
C7 C8 C9' C10' -67.4(16)
C9 C8 C9' C10' 8(3)
O3 C12 C13' C14' -3.9(15)
O2 C12 C13' C14' -168.0(9)
C13 C12 C13' C14' 48.6(12)
C15 N2' C14' C13' 82.0(14)
C12 C13' C14' N2' 60.8(12)
C14 N2 C15 O4 -5.2(14)
C14 N2 C15 C16 -170.4(8)
C14 N2 C15 N2' 100.1(18)
C14' N2' C15 O4 18.2(12)
C14' N2' C15 N2 -73.8(15)
C14' N2' C15 C16 -178.3(7)
C21 N3 C16 C15 -104.8(4)
C21 N3 C16 C17 133.6(4)
O4 C15 C16 N3 170.9(3)
N2 C15 C16 N3 -24.2(9)
N2' C15 C16 N3 7.2(6)
O4 C15 C16 C17 -65.7(4)
N2 C15 C16 C17 99.1(8)
N2' C15 C16 C17 130.6(6)
N3 C16 C17 C18 -64.1(5)
C15 C16 C17 C18 170.3(4)
C16 C17 C18 C19 -58.1(7)
C16 C17 C18 C20 175.7(5)
C16 N3 C21 O5 2.5(6)
C16 N3 C21 C22 -178.9(3)
C26 N4 C22 C23 123.5(3)
C35 N4 C22 C23 -61.6(3)
C26 N4 C22 C21 -111.9(3)
C35 N4 C22 C21 63.0(3)
O5 C21 C22 N4 -128.8(3)
N3 C21 C22 N4 52.6(3)
O5 C21 C22 C23 -3.4(5)
N3 C21 C22 C23 178.0(3)
N4 C22 C23 C24 -165.1(3)
C21 C22 C23 C24 71.7(4)
N4 C22 C23 C25 -41.8(4)
C21 C22 C23 C25 -165.0(3)
C35 N4 C26 O6 3.6(4)
C22 N4 C26 O6 178.4(2)
C35 N4 C26 C27 -177.4(2)
C22 N4 C26 C27 -2.6(4)
C1 N5 C27 C28 177.8(2)
C1 N5 C27 C26 -61.5(3)
O6 C26 C27 N5 -38.5(3)
N4 C26 C27 N5 142.5(2)
O6 C26 C27 C28 82.6(3)
N4 C26 C27 C28 -96.4(3)
N5 C27 C28 C29 -60.4(3)
C26 C27 C28 C29 179.6(2)
C27 C28 C29 C30 -16.4(4)
C27 C28 C29 C34 166.5(3)
C34 C29 C30 C31 0.0(5)
C28 C29 C30 C31 -177.2(3)
C29 C30 C31 C32 -0.3(5)
C30 C31 C32 O8 -179.0(4)
C30 C31 C32 C33 0.1(6)
O8 C32 C33 C34 179.5(4)
C31 C32 C33 C34 0.4(6)
C32 C33 C34 C29 -0.7(6)
C30 C29 C34 C33 0.5(5)
C28 C29 C34 C33 177.9(3)
